data_4508664
loop_
_publ_author_name
'Baures, Paul W.'
'Caldwell, Adam W.'
'Cashman, Chris R.'
'Masse, Marie T.'
'Van Arnam, Ethan B.'
'Conry, Rebecca R.'

_publ_section_title
;
 The Influence by Substituents on the Intermolecular Hydrogen-Bonding
 Interactions in Imidazole-4,5-dicarboxylic Acid Derivatives
;
_journal_issue 9
_journal_name_full 'Crystal Growth &amp; Design'
_journal_page_first 2047
_journal_paper_doi 10.1021/cg060057i
_journal_volume 6
_journal_year 2006
_chemical_formula_sum 'C21 H22 N4 O2'
_chemical_formula_weight 362.43
_chemical_melting_point 150
_chemical_name_systematic Compound_10
_space_group_IT_number 4
_symmetry_cell_setting monoclinic
_symmetry_space_group_name_Hall 'P 2yb'
_symmetry_space_group_name_H-M 'P 1 21 1'
_atom_sites_solution_hydrogens geom
_atom_sites_solution_primary direct
_atom_sites_solution_secondary difmap
_audit_creation_method SHELXL-97
_cell_angle_alpha 90.00
_cell_angle_beta 102.640(2)
_cell_angle_gamma 90.00
_cell_formula_units_Z 4
_cell_length_a 6.3407(7)
_cell_length_b 25.017(3)
_cell_length_c 12.4354(13)
_cell_measurement_reflns_used 4741
_cell_measurement_temperature 296(2)
_cell_measurement_theta_max 28.33
_cell_measurement_theta_min 2.34
_cell_volume 1924.8(4)
_computing_cell_refinement 'Bruker SMART'
_computing_data_collection 'Bruker SMART'
_computing_data_reduction 'Bruker SAINT'
_computing_molecular_graphics 'Bruker SHELXTL'
_computing_publication_material 'Bruker SHELXTL'
_computing_structure_refinement 'SHELXL-97 (Sheldrick, 1997)'
_computing_structure_solution 'SHELXS-97 (Sheldrick, 1990)'
_diffrn_ambient_temperature 296(2)
_diffrn_measured_fraction_theta_full 0.963
_diffrn_measured_fraction_theta_max 0.963
_diffrn_measurement_device_type 'CCD area detector'
_diffrn_measurement_method 'phi and omega scans'
_diffrn_radiation_monochromator graphite
_diffrn_radiation_source 'fine-focus sealed tube'
_diffrn_radiation_type MoK\a
_diffrn_radiation_wavelength 0.71073
_diffrn_reflns_av_R_equivalents 0.1376
_diffrn_reflns_av_sigmaI/netI 0.1046
_diffrn_reflns_limit_h_max 8
_diffrn_reflns_limit_h_min -8
_diffrn_reflns_limit_k_max 32
_diffrn_reflns_limit_k_min -32
_diffrn_reflns_limit_l_max 16
_diffrn_reflns_limit_l_min -16
_diffrn_reflns_number 17497
_diffrn_reflns_theta_full 28.31
_diffrn_reflns_theta_max 28.31
_diffrn_reflns_theta_min 1.68
_exptl_absorpt_coefficient_mu 0.083
_exptl_absorpt_correction_type none
_exptl_crystal_colour colorless
_exptl_crystal_density_diffrn 1.251
_exptl_crystal_density_meas ?
_exptl_crystal_density_method 'not measured'
_exptl_crystal_description needle
_exptl_crystal_F_000 768
_exptl_crystal_size_max 0.79
_exptl_crystal_size_mid 0.14
_exptl_crystal_size_min 0.13
_refine_diff_density_max 0.194
_refine_diff_density_min -0.191
_refine_diff_density_rms 0.042
_refine_ls_abs_structure_details 'Flack H D (1983), Acta Cryst. A39, 876-881'
_refine_ls_abs_structure_Flack 0.3(11)
_refine_ls_extinction_method none
_refine_ls_goodness_of_fit_ref 0.905
_refine_ls_hydrogen_treatment mixed
_refine_ls_matrix_type full
_refine_ls_number_parameters 509
_refine_ls_number_reflns 8814
_refine_ls_number_restraints 1
_refine_ls_restrained_S_all 0.905
_refine_ls_R_factor_all 0.0912
_refine_ls_R_factor_gt 0.0582
_refine_ls_shift/su_max 0.000
_refine_ls_shift/su_mean 0.000
_refine_ls_structure_factor_coef Fsqd
_refine_ls_weighting_details 'calc w=1/[\s^2^(Fo^2^)+(0.0437P)^2^+0.0000P] where P=(Fo^2^+2Fc^2^)/3'
_refine_ls_weighting_scheme calc
_refine_ls_wR_factor_gt 0.1292
_refine_ls_wR_factor_ref 0.1420
_reflns_number_gt 5340
_reflns_number_total 8814
_reflns_threshold_expression >2sigma(I)
_cod_data_source_file cg060057isup1.cif
_cod_data_source_block 10
_cod_depositor_comments
;
The following automatic conversions were performed:

'_symmetry_cell_setting' value 'Monoclinic' changed to 'monoclinic'
according to /home/saulius/struct/CIF-dictionaries/cif_core.dic
dictionary named 'cif_core.dic' version 2.4.2 from 2011-04-26.

Automatic conversion script
Id: cif_fix_values 1891 2012-01-12 08:04:46Z andrius 

The following automatic conversions were performed:

'_exptl_crystal_density_meas' value 'not_measured' was changed to '?'
- the value is perceived as not measured.

Automatic conversion script
Id: cif_fix_values 3008 2015-01-20 13:52:24Z robertas 
;
_cod_original_sg_symbol_H-M P2(1)
_cod_database_code 4508664

loop_
_symmetry_equiv_pos_as_xyz
'x, y, z'
'-x, y+1/2, -z'

loop_
_atom_site_label
_atom_site_type_symbol
_atom_site_fract_x
_atom_site_fract_y
_atom_site_fract_z
_atom_site_U_iso_or_equiv
_atom_site_adp_type
_atom_site_occupancy
_atom_site_symmetry_multiplicity
_atom_site_calc_flag
_atom_site_refinement_flags
C1 C -0.3808(5) 0.01185(14) 0.1860(3) 0.0795(9) Uani 1 1 d .
H1 H -0.5168 -0.0036 0.1777 0.095 Uiso 1 1 calc R
C2 C -0.1142(4) 0.05681(10) 0.1468(2) 0.0594(7) Uani 1 1 d .
C3 C -0.0605(4) 0.03737(10) 0.2541(2) 0.0610(7) Uani 1 1 d .
C4 C -0.0147(4) 0.08971(11) 0.0735(2) 0.0608(7) Uani 1 1 d .
C5 C 0.3008(4) 0.14868(11) 0.0738(2) 0.0616(7) Uani 1 1 d .
C6 C 0.2396(5) 0.17100(12) -0.0298(2) 0.0737(8) Uani 1 1 d .
H6 H 0.1057 0.1631 -0.0747 0.088 Uiso 1 1 calc R
C7 C 0.3807(6) 0.20517(14) -0.0654(3) 0.0828(9) Uani 1 1 d .
H7 H 0.3379 0.2204 -0.1350 0.099 Uiso 1 1 calc R
C8 C 0.5799(5) 0.21773(13) -0.0037(3) 0.0788(9) Uani 1 1 d .
C9 C 0.7327(7) 0.25391(15) -0.0450(4) 0.1047(12) Uani 1 1 d .
H9A H 0.6809 0.2598 -0.1226 0.157 Uiso 1 1 calc R
H9B H 0.8732 0.2377 -0.0322 0.157 Uiso 1 1 calc R
H9C H 0.7421 0.2875 -0.0068 0.157 Uiso 1 1 calc R
C10 C 0.6391(5) 0.19530(13) 0.0996(3) 0.0835(9) Uani 1 1 d .
H10 H 0.7731 0.2034 0.1444 0.100 Uiso 1 1 calc R
C11 C 0.5008(5) 0.16083(12) 0.1373(3) 0.0741(8) Uani 1 1 d .
H11 H 0.5439 0.1456 0.2069 0.089 Uiso 1 1 calc R
C12 C 0.1463(4) 0.04509(11) 0.3364(2) 0.0597(6) Uani 1 1 d .
C13 C 0.4255(4) 0.01997(11) 0.4874(2) 0.0682(7) Uani 1 1 d .
H13A H 0.5435 0.0066 0.4583 0.102 Uiso 1 1 calc R
H13B H 0.4271 0.0033 0.5572 0.102 Uiso 1 1 calc R
H13C H 0.4400 0.0580 0.4972 0.102 Uiso 1 1 calc R
C14 C 0.1325(4) -0.04637(11) 0.4170(2) 0.0644(7) Uani 1 1 d .
H14 H 0.0023 -0.0486 0.3578 0.077 Uiso 1 1 calc R
C15 C 0.0610(6) -0.05431(14) 0.5239(3) 0.0948(11) Uani 1 1 d .
H15A H 0.1834 -0.0510 0.5845 0.142 Uiso 1 1 calc R
H15B H -0.0012 -0.0892 0.5248 0.142 Uiso 1 1 calc R
H15C H -0.0448 -0.0277 0.5304 0.142 Uiso 1 1 calc R
C16 C 0.2894(4) -0.08706(11) 0.3909(2) 0.0628(7) Uani 1 1 d .
C17 C 0.4292(6) -0.11537(14) 0.4709(4) 0.0933(11) Uani 1 1 d .
H42 H 0.4285 -0.1100 0.5448 0.112 Uiso 1 1 calc R
C18 C 0.5716(7) -0.15192(18) 0.4415(6) 0.1303(18) Uani 1 1 d .
H18 H 0.6632 -0.1720 0.4951 0.156 Uiso 1 1 calc R
C19 C 0.5752(13) -0.1580(2) 0.3336(9) 0.174(3) Uani 1 1 d .
H19 H 0.6757 -0.1808 0.3135 0.208 Uiso 1 1 calc R
C20 C 0.4343(16) -0.1311(2) 0.2552(6) 0.180(3) Uani 1 1 d .
H20 H 0.4330 -0.1367 0.1811 0.216 Uiso 1 1 calc R
C21 C 0.2946(9) -0.09602(16) 0.2850(3) 0.1167(15) Uani 1 1 d .
H21 H 0.1990 -0.0775 0.2302 0.140 Uiso 1 1 calc R
N1 N -0.2307(4) 0.00931(11) 0.2772(2) 0.0777(7) Uani 1 1 d .
N2 N -0.3177(4) 0.03870(11) 0.1076(2) 0.0719(7) Uani 1 1 d .
H2 H -0.396(5) 0.0436(13) 0.037(3) 0.089(10) Uiso 1 1 d .
N3 N 0.1688(4) 0.11465(10) 0.1211(2) 0.0664(6) Uani 1 1 d .
H3 H 0.207(5) 0.1029(12) 0.197(3) 0.075(9) Uiso 1 1 d .
N4 N 0.2227(3) 0.00801(8) 0.41117(17) 0.0577(5) Uani 1 1 d .
O1 O -0.1038(3) 0.09357(9) -0.02487(16) 0.0736(5) Uani 1 1 d .
O2 O 0.2493(3) 0.08688(8) 0.33296(16) 0.0791(6) Uani 1 1 d .
C22 C 0.5850(4) 0.13966(13) 0.7355(2) 0.0710(8) Uani 1 1 d .
H22 H 0.7190 0.1561 0.7438 0.085 Uiso 1 1 calc R
C23 C 0.3337(4) 0.08662(10) 0.7663(2) 0.0541(6) Uani 1 1 d .
C24 C 0.2560(4) 0.11857(10) 0.6748(2) 0.0537(6) Uani 1 1 d .
C25 C 0.2533(4) 0.04423(10) 0.8298(2) 0.0559(6) Uani 1 1 d .
C26 C -0.0462(4) -0.01850(10) 0.8296(2) 0.0578(6) Uani 1 1 d .
C27 C -0.2424(5) -0.03224(14) 0.7727(3) 0.0844(10) Uani 1 1 d .
H27 H -0.2988 -0.0154 0.7060 0.101 Uiso 1 1 calc R
C28 C -0.3636(6) -0.07087(16) 0.8106(3) 0.0967(11) Uani 1 1 d .
H28 H -0.5007 -0.0791 0.7696 0.116 Uiso 1 1 calc R
C29 C -0.2858(6) -0.09696(13) 0.9067(3) 0.0801(9) Uani 1 1 d .
C30 C -0.4190(7) -0.14039(18) 0.9480(4) 0.1219(15) Uani 1 1 d .
H30A H -0.3475 -0.1742 0.9484 0.183 Uiso 1 1 calc R
H30B H -0.5598 -0.1423 0.9001 0.183 Uiso 1 1 calc R
H30C H -0.4330 -0.1318 1.0214 0.183 Uiso 1 1 calc R
C31 C -0.0906(7) -0.08284(16) 0.9628(3) 0.1011(12) Uani 1 1 d .
H31 H -0.0348 -0.1001 1.0292 0.121 Uiso 1 1 calc R
C32 C 0.0338(6) -0.04404(15) 0.9282(3) 0.0968(11) Uani 1 1 d .
H32 H 0.1693 -0.0353 0.9705 0.116 Uiso 1 1 calc R
C33 C 0.0393(4) 0.11610(11) 0.5990(2) 0.0550(6) Uani 1 1 d .
C34 C -0.2474(4) 0.14843(11) 0.4566(2) 0.0679(7) Uani 1 1 d .
H34A H -0.2320 0.1179 0.4122 0.102 Uiso 1 1 calc R
H34B H -0.2818 0.1793 0.4101 0.102 Uiso 1 1 calc R
H34C H -0.3614 0.1421 0.4947 0.102 Uiso 1 1 calc R
C35 C 0.0244(4) 0.21421(10) 0.5561(2) 0.0619(7) Uani 1 1 d .
H35 H 0.1714 0.2139 0.6018 0.074 Uiso 1 1 calc R
C36 C -0.1160(6) 0.24209(14) 0.6208(3) 0.0952(11) Uani 1 1 d .
H36A H -0.2627 0.2422 0.5794 0.143 Uiso 1 1 calc R
H36B H -0.0670 0.2782 0.6353 0.143 Uiso 1 1 calc R
H36C H -0.1083 0.2237 0.6894 0.143 Uiso 1 1 calc R
C37 C 0.0365(4) 0.24072(10) 0.4478(2) 0.0601(6) Uani 1 1 d .
C38 C 0.1856(5) 0.22317(13) 0.3913(3) 0.0796(9) Uani 1 1 d .
H38 H 0.2718 0.1939 0.4179 0.096 Uiso 1 1 calc R
C39 C 0.2109(8) 0.24761(18) 0.2966(4) 0.1080(13) Uani 1 1 d .
H39 H 0.3118 0.2349 0.2587 0.130 Uiso 1 1 calc R
C40 C 0.0860(10) 0.29093(17) 0.2584(3) 0.1171(16) Uani 1 1 d .
H40 H 0.1043 0.3082 0.1949 0.141 Uiso 1 1 calc R
C41 C -0.0634(8) 0.30892(16) 0.3116(4) 0.1105(14) Uani 1 1 d .
H41 H -0.1483 0.3383 0.2846 0.133 Uiso 1 1 calc R
C42 C -0.0901(6) 0.28366(13) 0.4059(3) 0.0850(9) Uani 1 1 d .
H42A H -0.1951 0.2958 0.4418 0.102 Uiso 1 1 calc R
N5 N 0.4173(4) 0.15161(9) 0.65740(19) 0.0664(6) Uani 1 1 d .
N6 N 0.5422(3) 0.10123(10) 0.8019(2) 0.0639(6) Uani 1 1 d .
H24 H 0.639(5) 0.0904(13) 0.866(3) 0.086(10) Uiso 1 1 d .
N7 N 0.0671(4) 0.02138(9) 0.78549(19) 0.0609(6) Uani 1 1 d .
H23 H 0.009(4) 0.0332(11) 0.717(2) 0.065(8) Uiso 1 1 d .
N8 N -0.0439(3) 0.15771(8) 0.53715(17) 0.0579(5) Uani 1 1 d .
O3 O 0.3647(3) 0.03259(9) 0.92207(16) 0.0751(5) Uani 1 1 d .
O4 O -0.0626(3) 0.07365(7) 0.59349(15) 0.0699(5) Uani 1 1 d .

loop_
_atom_site_aniso_label
_atom_site_aniso_U_11
_atom_site_aniso_U_22
_atom_site_aniso_U_33
_atom_site_aniso_U_23
_atom_site_aniso_U_13
_atom_site_aniso_U_12
C1 0.0550(16) 0.094(2) 0.082(2) 0.013(2) -0.0024(15) -0.0054(15)
C2 0.0534(15) 0.0595(16) 0.0591(16) -0.0026(13) -0.0009(13) 0.0100(12)
C3 0.0596(15) 0.0569(15) 0.0590(16) 0.0017(14) -0.0037(12) 0.0057(13)
C4 0.0540(14) 0.0599(15) 0.0615(17) -0.0046(14) -0.0025(13) 0.0161(12)
C5 0.0655(16) 0.0527(15) 0.0624(17) -0.0019(13) 0.0049(13) 0.0046(12)
C6 0.0742(18) 0.079(2) 0.0627(18) 0.0038(16) 0.0043(15) 0.0054(15)
C7 0.095(2) 0.080(2) 0.073(2) 0.0090(18) 0.0189(19) 0.0139(18)
C8 0.084(2) 0.0629(19) 0.094(2) -0.0102(18) 0.0296(19) 0.0089(16)
C9 0.107(3) 0.085(2) 0.134(3) 0.002(2) 0.050(2) -0.002(2)
C10 0.0731(19) 0.070(2) 0.100(3) -0.0083(19) 0.0033(18) -0.0031(15)
C11 0.0746(18) 0.0663(18) 0.0732(19) 0.0024(16) -0.0014(15) 0.0017(15)
C12 0.0660(15) 0.0535(15) 0.0534(15) -0.0002(13) 0.0000(12) 0.0036(13)
C13 0.0742(17) 0.0613(17) 0.0572(15) -0.0008(13) -0.0117(13) -0.0031(13)
C14 0.0623(15) 0.0579(15) 0.0650(17) 0.0059(14) -0.0035(13) -0.0093(13)
C15 0.112(3) 0.074(2) 0.110(3) 0.006(2) 0.049(2) -0.0046(19)
C16 0.0657(16) 0.0527(15) 0.0667(17) -0.0023(13) 0.0070(13) -0.0063(12)
C17 0.082(2) 0.075(2) 0.109(3) 0.008(2) -0.0068(19) 0.0113(18)
C18 0.097(3) 0.077(3) 0.204(6) 0.006(3) 0.006(3) 0.017(2)
C19 0.191(7) 0.093(4) 0.273(10) -0.038(5) 0.130(7) 0.019(4)
C20 0.315(10) 0.104(4) 0.150(6) -0.020(4) 0.117(6) 0.025(5)
C21 0.196(5) 0.072(2) 0.087(3) -0.005(2) 0.041(3) 0.014(3)
N1 0.0615(14) 0.0943(18) 0.0704(16) 0.0128(14) -0.0008(12) -0.0011(13)
N2 0.0568(13) 0.0852(17) 0.0639(16) 0.0048(14) -0.0084(12) 0.0023(12)
N3 0.0683(14) 0.0654(14) 0.0573(14) 0.0026(12) -0.0042(12) 0.0001(12)
N4 0.0588(12) 0.0556(12) 0.0509(12) 0.0046(10) -0.0050(9) -0.0013(10)
O1 0.0658(11) 0.0933(15) 0.0527(11) 0.0026(10) -0.0066(9) 0.0013(10)
O2 0.0960(14) 0.0587(12) 0.0670(12) 0.0078(10) -0.0161(10) -0.0146(10)
C22 0.0543(16) 0.088(2) 0.0680(19) 0.0097(17) 0.0078(14) -0.0162(14)
C23 0.0511(13) 0.0585(15) 0.0494(14) -0.0025(12) 0.0042(11) -0.0009(11)
C24 0.0566(14) 0.0514(14) 0.0510(14) 0.0010(12) 0.0073(11) -0.0050(12)
C25 0.0540(14) 0.0591(15) 0.0497(14) -0.0005(12) 0.0007(12) -0.0005(12)
C26 0.0649(16) 0.0545(15) 0.0498(14) 0.0026(12) 0.0038(12) -0.0050(12)
C27 0.082(2) 0.089(2) 0.0703(19) 0.0241(18) -0.0091(16) -0.0187(17)
C28 0.082(2) 0.109(3) 0.089(3) 0.020(2) -0.0019(18) -0.036(2)
C29 0.097(2) 0.075(2) 0.072(2) 0.0040(17) 0.0259(18) -0.0171(17)
C30 0.140(4) 0.115(3) 0.117(3) 0.020(3) 0.043(3) -0.040(3)
C31 0.124(3) 0.100(3) 0.069(2) 0.033(2) -0.002(2) -0.031(2)
C32 0.101(2) 0.103(3) 0.069(2) 0.0277(19) -0.0186(17) -0.036(2)
C33 0.0603(14) 0.0544(15) 0.0471(14) 0.0044(12) 0.0048(11) -0.0078(12)
C34 0.0659(16) 0.0615(16) 0.0676(17) 0.0180(15) -0.0039(13) -0.0062(13)
C35 0.0697(16) 0.0516(14) 0.0625(16) 0.0040(13) 0.0102(13) -0.0093(12)
C36 0.132(3) 0.073(2) 0.094(2) -0.0049(19) 0.054(2) -0.013(2)
C37 0.0644(15) 0.0496(14) 0.0650(16) 0.0015(13) 0.0115(13) -0.0023(12)
C38 0.089(2) 0.0645(18) 0.092(2) 0.0024(17) 0.0340(18) 0.0024(16)
C39 0.143(3) 0.095(3) 0.105(3) -0.010(3) 0.069(3) -0.019(3)
C40 0.198(5) 0.079(3) 0.077(3) 0.006(2) 0.037(3) -0.040(3)
C41 0.166(4) 0.069(2) 0.088(3) 0.019(2) 0.008(3) 0.009(2)
C42 0.103(2) 0.069(2) 0.080(2) 0.0062(18) 0.0159(19) 0.0190(17)
N5 0.0607(13) 0.0749(15) 0.0601(13) 0.0093(12) 0.0053(11) -0.0100(11)
N6 0.0545(13) 0.0763(16) 0.0556(14) 0.0062(12) 0.0008(11) -0.0054(11)
N7 0.0684(13) 0.0596(14) 0.0469(12) 0.0099(11) -0.0043(10) -0.0085(10)
N8 0.0617(12) 0.0501(12) 0.0555(12) 0.0084(10) -0.0008(10) -0.0098(10)
O3 0.0712(11) 0.0824(13) 0.0599(11) 0.0195(10) -0.0113(9) -0.0123(10)
O4 0.0800(12) 0.0549(11) 0.0611(11) 0.0119(9) -0.0144(9) -0.0192(9)

loop_
_atom_type_symbol
_atom_type_description
_atom_type_scat_dispersion_real
_atom_type_scat_dispersion_imag
_atom_type_scat_source
C C 0.0033 0.0016 'International Tables Vol C Tables 4.2.6.8 and 6.1.1.4'
H H 0.0000 0.0000 'International Tables Vol C Tables 4.2.6.8 and 6.1.1.4'
N N 0.0061 0.0033 'International Tables Vol C Tables 4.2.6.8 and 6.1.1.4'
O O 0.0106 0.0060 'International Tables Vol C Tables 4.2.6.8 and 6.1.1.4'

loop_
_geom_angle_atom_site_label_1
_geom_angle_atom_site_label_2
_geom_angle_atom_site_label_3
_geom_angle
N1 C1 N2 112.6(3)
N2 C2 C3 104.0(2)
N2 C2 C4 118.0(2)
C3 C2 C4 138.0(2)
N1 C3 C2 110.0(2)
N1 C3 C12 122.6(2)
C2 C3 C12 127.4(3)
O1 C4 N3 124.5(3)
O1 C4 C2 119.6(2)
N3 C4 C2 115.9(2)
C11 C5 C6 118.9(3)
C11 C5 N3 116.9(3)
C6 C5 N3 124.2(2)
C7 C6 C5 118.8(3)
C8 C7 C6 123.2(3)
C7 C8 C10 117.5(3)
C7 C8 C9 122.4(4)
C10 C8 C9 120.1(3)
C8 C10 C11 120.4(3)
C5 C11 C10 121.2(3)
O2 C12 N4 120.0(2)
O2 C12 C3 118.5(2)
N4 C12 C3 121.5(2)
N4 C14 C16 109.2(2)
N4 C14 C15 110.9(2)
C16 C14 C15 116.1(2)
C21 C16 C17 118.2(3)
C21 C16 C14 118.8(3)
C17 C16 C14 122.9(3)
C16 C17 C18 120.1(4)
C19 C18 C17 119.1(5)
C20 C19 C18 120.5(5)
C19 C20 C21 119.6(6)
C16 C21 C20 122.2(5)
C1 N1 C3 104.5(2)
C1 N2 C2 108.9(3)
C4 N3 C5 129.4(3)
C12 N4 C13 116.6(2)
C12 N4 C14 126.1(2)
C13 N4 C14 116.9(2)
N5 C22 N6 112.5(2)
N6 C23 C24 105.0(2)
N6 C23 C25 116.5(2)
C24 C23 C25 138.5(2)
N5 C24 C23 109.5(2)
N5 C24 C33 122.9(2)
C23 C24 C33 127.4(2)
O3 C25 N7 124.1(2)
O3 C25 C23 118.0(2)
N7 C25 C23 118.0(2)
C27 C26 C32 118.1(3)
C27 C26 N7 118.1(2)
C32 C26 N7 123.8(2)
C26 C27 C28 121.6(3)
C29 C28 C27 121.0(3)
C31 C29 C28 116.9(3)
C31 C29 C30 122.1(4)
C28 C29 C30 121.0(3)
C29 C31 C32 123.7(3)
C26 C32 C31 118.7(3)
O4 C33 N8 120.2(2)
O4 C33 C24 118.0(2)
N8 C33 C24 121.8(2)
N8 C35 C36 110.0(2)
N8 C35 C37 110.2(2)
C36 C35 C37 115.2(2)
C38 C37 C42 118.0(3)
C38 C37 C35 119.3(2)
C42 C37 C35 122.6(3)
C39 C38 C37 121.5(3)
C40 C39 C38 119.1(4)
C41 C40 C39 120.8(4)
C40 C41 C42 119.8(4)
C37 C42 C41 120.8(4)
C22 N5 C24 105.0(2)
C22 N6 C23 108.0(2)
C25 N7 C26 129.0(2)
C33 N8 C34 116.6(2)
C33 N8 C35 126.0(2)
C34 N8 C35 116.2(2)

loop_
_geom_bond_atom_site_label_1
_geom_bond_atom_site_label_2
_geom_bond_distance
C1 N1 1.313(4)
C1 N2 1.316(4)
C2 N2 1.354(3)
C2 C3 1.391(4)
C2 C4 1.469(4)
C3 N1 1.369(4)
C3 C12 1.489(4)
C4 O1 1.234(3)
C4 N3 1.339(3)
C5 C11 1.373(4)
C5 C6 1.379(4)
C5 N3 1.410(4)
C6 C7 1.379(5)
C7 C8 1.363(5)
C8 C10 1.376(5)
C8 C9 1.497(5)
C10 C11 1.383(5)
C12 O2 1.238(3)
C12 N4 1.328(3)
C13 N4 1.452(3)
C14 N4 1.484(3)
C14 C16 1.507(4)
C14 C15 1.509(4)
C16 C21 1.344(5)
C16 C17 1.375(4)
C17 C18 1.389(6)
C18 C19 1.355(8)
C19 C20 1.349(10)
C20 C21 1.355(8)
C22 N5 1.308(3)
C22 N6 1.333(4)
C23 N6 1.350(3)
C23 C24 1.389(3)
C23 C25 1.478(4)
C24 N5 1.369(3)
C24 C33 1.487(3)
C25 O3 1.243(3)
C25 N7 1.320(3)
C26 C27 1.335(4)
C26 C32 1.377(4)
C26 N7 1.409(3)
C27 C28 1.380(4)
C28 C29 1.356(5)
C29 C31 1.328(5)
C29 C30 1.532(5)
C31 C32 1.378(5)
C33 O4 1.237(3)
C33 N8 1.333(3)
C34 N8 1.469(3)
C35 N8 1.482(3)
C35 C36 1.497(4)
C35 C37 1.518(4)
C37 C38 1.368(4)
C37 C42 1.373(4)
C38 C39 1.367(5)
C39 C40 1.365(6)
C40 C41 1.345(6)
C41 C42 1.376(5)
